data_2209172
loop_
_publ_author_name
'Tong, Hong-Bo'
'Liu, Dian-Sheng'
'Zhou, Mei-Su'

_publ_section_title
;
 Bis(2-methylphenylamino)phenylborane
;
_journal_coeditor_code GK2006
_journal_issue 6
_journal_name_full 'Acta Crystallographica Section E'
_journal_page_first o2421
_journal_page_last o2422
_journal_paper_doi 10.1107/S1600536806018174
_journal_volume 62
_journal_year 2006
_chemical_formula_iupac 'C20 H21 B N2'
_chemical_formula_moiety 'C20 H21 B N2'
_chemical_formula_sum 'C20 H21 B N2'
_chemical_formula_weight 300.20
_chemical_name_systematic
;
Bis(2-methylphenylamino)phenylborane
;
_space_group_IT_number 14
_symmetry_cell_setting monoclinic
_symmetry_space_group_name_Hall '-P 2ybc'
_symmetry_space_group_name_H-M 'P 1 21/c 1'
_atom_sites_solution_hydrogens geom
_atom_sites_solution_primary direct
_atom_sites_solution_secondary difmap
_audit_creation_method SHELXL-97
_cell_angle_alpha 90.00
_cell_angle_beta 93.272(5)
_cell_angle_gamma 90.00
_cell_formula_units_Z 4
_cell_length_a 9.607(3)
_cell_length_b 17.454(5)
_cell_length_c 10.307(3)
_cell_measurement_reflns_used 2200
_cell_measurement_temperature 213(2)
_cell_measurement_theta_max 24.79
_cell_measurement_theta_min 2.29
_cell_volume 1725.5(9)
_computing_cell_refinement 'SAINT (Siemens, 1996)'
_computing_data_collection 'SMART (Siemens, 1996)'
_computing_data_reduction SAINT
_computing_molecular_graphics 'ORTEP-3 (Farrugia, 1997)'
_computing_publication_material SHELXL97
_computing_structure_refinement 'SHELXL97 (Sheldrick, 1997)'
_computing_structure_solution 'SHELXS97 (Sheldrick, 1990)'
_diffrn_ambient_temperature 213(2)
_diffrn_measured_fraction_theta_full 0.994
_diffrn_measured_fraction_theta_max 0.994
_diffrn_measurement_device_type 'Siemens SMART CCD area-detector'
_diffrn_measurement_method \w
_diffrn_radiation_monochromator graphite
_diffrn_radiation_source 'fine-focus sealed tube'
_diffrn_radiation_type MoK\a
_diffrn_radiation_wavelength 0.71073
_diffrn_reflns_av_R_equivalents 0.0377
_diffrn_reflns_av_sigmaI/netI 0.0433
_diffrn_reflns_limit_h_max 11
_diffrn_reflns_limit_h_min -10
_diffrn_reflns_limit_k_max 20
_diffrn_reflns_limit_k_min -20
_diffrn_reflns_limit_l_max 12
_diffrn_reflns_limit_l_min -11
_diffrn_reflns_number 7056
_diffrn_reflns_theta_full 25.01
_diffrn_reflns_theta_max 25.01
_diffrn_reflns_theta_min 2.12
_diffrn_standards_decay_% 2.53
_exptl_absorpt_coefficient_mu 0.067
_exptl_absorpt_correction_T_max 0.9867
_exptl_absorpt_correction_T_min 0.9802
_exptl_absorpt_correction_type multi-scan
_exptl_absorpt_process_details '(SADABS; Sheldrick, 1996)'
_exptl_crystal_colour colourless
_exptl_crystal_density_diffrn 1.156
_exptl_crystal_density_method 'not measured'
_exptl_crystal_description block
_exptl_crystal_F_000 640
_exptl_crystal_size_max 0.30
_exptl_crystal_size_mid 0.20
_exptl_crystal_size_min 0.20
_refine_diff_density_max 0.137
_refine_diff_density_min -0.152
_refine_ls_extinction_method none
_refine_ls_goodness_of_fit_ref 0.924
_refine_ls_hydrogen_treatment constr
_refine_ls_matrix_type full
_refine_ls_number_parameters 210
_refine_ls_number_reflns 3030
_refine_ls_number_restraints 0
_refine_ls_restrained_S_all 0.924
_refine_ls_R_factor_all 0.0581
_refine_ls_R_factor_gt 0.0396
_refine_ls_shift/su_max 0.000
_refine_ls_shift/su_mean 0.000
_refine_ls_structure_factor_coef Fsqd
_refine_ls_weighting_details 'calc w=1/[\s^2^(Fo^2^)+(0.0499P)^2^] where P=(Fo^2^+2Fc^2^)/3'
_refine_ls_weighting_scheme calc
_refine_ls_wR_factor_gt 0.0927
_refine_ls_wR_factor_ref 0.0985
_reflns_number_gt 2112
_reflns_number_total 3030
_reflns_threshold_expression I>2\s(I)
_cod_data_source_file gk2006.cif
_cod_data_source_block I
_cod_original_cell_volume 1725.6(8)
_cod_original_sg_symbol_H-M 'P 21/c'
_cod_database_code 2209172
_cod_database_fobs_code 2209172

loop_
_symmetry_equiv_pos_as_xyz
'x, y, z'
'-x, y+1/2, -z+1/2'
'-x, -y, -z'
'x, -y-1/2, z-1/2'

loop_
_atom_site_type_symbol
_atom_site_label
_atom_site_fract_x
_atom_site_fract_y
_atom_site_fract_z
_atom_site_U_iso_or_equiv
_atom_site_adp_type
_atom_site_calc_flag
_atom_site_refinement_flags
_atom_site_occupancy
B B1 0.96932(19) 0.08993(9) 0.63674(15) 0.0363(4) Uani d . 1
N N1 0.97828(13) 0.04594(6) 0.75254(10) 0.0389(3) Uani d . 1
H H1 1.0603 0.0449 0.7906 0.047 Uiso calc R 1
N N2 0.84148(12) 0.09276(6) 0.56094(10) 0.0399(3) Uani d . 1
H H2 0.7817 0.0586 0.5806 0.048 Uiso calc R 1
C C1 1.10692(16) 0.12811(7) 0.59577(13) 0.0373(4) Uani d . 1
C C2 1.19769(17) 0.16555(9) 0.68393(14) 0.0498(4) Uani d . 1
H H2A 1.1729 0.1712 0.7693 0.060 Uiso calc R 1
C C3 1.32325(19) 0.19465(9) 0.64894(17) 0.0601(5) Uani d . 1
H H3 1.3818 0.2196 0.7103 0.072 Uiso calc R 1
C C4 1.36214(19) 0.18693(9) 0.52348(17) 0.0590(5) Uani d . 1
H H4 1.4469 0.2066 0.4996 0.071 Uiso calc R 1
C C5 1.27534(18) 0.15014(9) 0.43388(15) 0.0524(4) Uani d . 1
H H5 1.3016 0.1443 0.3490 0.063 Uiso calc R 1
C C6 1.14967(17) 0.12191(8) 0.46919(14) 0.0435(4) Uani d . 1
H H6 1.0912 0.0979 0.4067 0.052 Uiso calc R 1
C C7 0.87828(16) 0.00356(8) 0.81707(12) 0.0354(4) Uani d . 1
C C8 0.91883(17) -0.06505(8) 0.87853(12) 0.0405(4) Uani d . 1
C C9 0.8203(2) -0.10517(9) 0.94328(14) 0.0518(4) Uani d . 1
H H9 0.8459 -0.1510 0.9839 0.062 Uiso calc R 1
C C10 0.6861(2) -0.07963(10) 0.94966(15) 0.0590(5) Uani d . 1
H H10 0.6221 -0.1078 0.9943 0.071 Uiso calc R 1
C C11 0.64681(18) -0.01225(10) 0.88981(14) 0.0524(4) Uani d . 1
H H11 0.5558 0.0054 0.8935 0.063 Uiso calc R 1
C C12 0.74276(16) 0.02927(9) 0.82404(13) 0.0427(4) Uani d . 1
H H12 0.7159 0.0751 0.7839 0.051 Uiso calc R 1
C C13 1.06398(17) -0.09445(9) 0.87273(14) 0.0523(4) Uani d . 1
H H13A 1.0722 -0.1426 0.9176 0.078 Uiso calc R 1
H H13B 1.1280 -0.0583 0.9132 0.078 Uiso calc R 1
H H13C 1.0853 -0.1014 0.7836 0.078 Uiso calc R 1
C C14 0.79586(15) 0.14192(8) 0.45916(13) 0.0362(4) Uani d . 1
C C15 0.68811(15) 0.11913(8) 0.37228(14) 0.0421(4) Uani d . 1
C C16 0.64406(16) 0.16933(9) 0.27430(15) 0.0502(4) Uani d . 1
H H16 0.5709 0.1549 0.2164 0.060 Uiso calc R 1
C C17 0.70503(18) 0.23959(9) 0.26004(16) 0.0522(4) Uani d . 1
H H17 0.6747 0.2720 0.1926 0.063 Uiso calc R 1
C C18 0.81084(18) 0.26130(9) 0.34603(16) 0.0539(5) Uani d . 1
H H18 0.8534 0.3087 0.3370 0.065 Uiso calc R 1
C C19 0.85485(17) 0.21345(8) 0.44596(14) 0.0465(4) Uani d . 1
H H19 0.9253 0.2294 0.5055 0.056 Uiso calc R 1
C C20 0.6214(2) 0.04237(10) 0.38408(19) 0.0748(6) Uani d . 1
H H20A 0.5462 0.0374 0.3192 0.112 Uiso calc R 1
H H20B 0.5859 0.0373 0.4688 0.112 Uiso calc R 1
H H20C 0.6892 0.0030 0.3718 0.112 Uiso calc R 1

loop_
_atom_site_aniso_label
_atom_site_aniso_U_11
_atom_site_aniso_U_22
_atom_site_aniso_U_33
_atom_site_aniso_U_12
_atom_site_aniso_U_13
_atom_site_aniso_U_23
B1 0.0472(11) 0.0312(9) 0.0303(9) 0.0024(8) 0.0015(8) -0.0034(7)
N1 0.0397(8) 0.0431(7) 0.0337(7) -0.0031(6) -0.0016(6) 0.0040(5)
N2 0.0443(8) 0.0391(7) 0.0362(7) -0.0051(6) 0.0005(6) 0.0075(5)
C1 0.0464(10) 0.0322(8) 0.0330(8) 0.0008(7) 0.0002(7) 0.0012(6)
C2 0.0556(11) 0.0555(10) 0.0386(9) -0.0092(9) 0.0046(8) -0.0036(8)
C3 0.0572(12) 0.0645(12) 0.0583(11) -0.0187(9) 0.0014(9) -0.0088(9)
C4 0.0526(12) 0.0603(11) 0.0655(12) -0.0127(9) 0.0139(10) 0.0022(9)
C5 0.0596(12) 0.0546(10) 0.0443(10) 0.0014(9) 0.0151(9) 0.0046(8)
C6 0.0503(11) 0.0427(9) 0.0373(9) 0.0001(8) 0.0012(8) -0.0006(7)
C7 0.0428(10) 0.0378(8) 0.0257(7) -0.0039(7) 0.0022(6) -0.0022(6)
C8 0.0580(11) 0.0384(9) 0.0251(7) -0.0007(8) 0.0019(7) -0.0026(6)
C9 0.0766(14) 0.0436(10) 0.0357(9) -0.0050(9) 0.0074(9) 0.0044(7)
C10 0.0720(14) 0.0642(12) 0.0417(10) -0.0217(10) 0.0120(9) 0.0043(9)
C11 0.0463(11) 0.0706(12) 0.0408(9) -0.0057(9) 0.0079(8) -0.0044(8)
C12 0.0479(11) 0.0475(10) 0.0325(8) -0.0005(8) 0.0012(7) -0.0009(7)
C13 0.0689(12) 0.0481(10) 0.0398(9) 0.0147(9) 0.0031(8) 0.0048(7)
C14 0.0385(9) 0.0381(9) 0.0323(8) 0.0045(7) 0.0046(7) 0.0021(6)
C15 0.0356(9) 0.0457(9) 0.0448(9) 0.0004(7) 0.0005(7) 0.0056(7)
C16 0.0403(10) 0.0602(11) 0.0489(10) 0.0053(8) -0.0078(8) 0.0066(8)
C17 0.0518(11) 0.0556(11) 0.0492(10) 0.0113(9) 0.0019(9) 0.0189(8)
C18 0.0604(12) 0.0384(9) 0.0624(11) 0.0013(8) 0.0000(9) 0.0126(8)
C19 0.0549(11) 0.0365(9) 0.0469(9) 0.0011(8) -0.0075(8) 0.0015(7)
C20 0.0595(13) 0.0701(13) 0.0910(14) -0.0192(10) -0.0285(11) 0.0213(11)

loop_
_atom_type_symbol
_atom_type_description
_atom_type_scat_dispersion_real
_atom_type_scat_dispersion_imag
_atom_type_scat_source
C C 0.0033 0.0016 'International Tables Vol C Tables 4.2.6.8 and 6.1.1.4'
H H 0.0000 0.0000 'International Tables Vol C Tables 4.2.6.8 and 6.1.1.4'
N N 0.0061 0.0033 'International Tables Vol C Tables 4.2.6.8 and 6.1.1.4'
B B 0.0013 0.0007 'International Tables Vol C Tables 4.2.6.8 and 6.1.1.4'

loop_
_geom_angle_atom_site_label_1
_geom_angle_atom_site_label_2
_geom_angle_atom_site_label_3
_geom_angle
_geom_angle_publ_flag
N1 B1 N2 119.45(14) y
N1 B1 C1 116.59(14) y
N2 B1 C1 123.81(13) y
C7 N1 B1 132.18(13) y
C7 N1 H1 113.9 ?
B1 N1 H1 113.9 ?
C14 N2 B1 130.97(12) y
C14 N2 H2 114.5 ?
B1 N2 H2 114.5 ?
C2 C1 C6 116.23(14) ?
C2 C1 B1 122.34(13) ?
C6 C1 B1 121.30(13) ?
C3 C2 C1 122.02(15) ?
C3 C2 H2A 119.0 ?
C1 C2 H2A 119.0 ?
C4 C3 C2 120.03(16) ?
C4 C3 H3 120.0 ?
C2 C3 H3 120.0 ?
C5 C4 C3 119.58(17) ?
C5 C4 H4 120.2 ?
C3 C4 H4 120.2 ?
C4 C5 C6 120.06(15) ?
C4 C5 H5 120.0 ?
C6 C5 H5 120.0 ?
C5 C6 C1 122.07(15) ?
C5 C6 H6 119.0 ?
C1 C6 H6 119.0 ?
C12 C7 C8 119.52(14) ?
C12 C7 N1 121.56(13) ?
C8 C7 N1 118.89(14) ?
C9 C8 C7 118.18(15) ?
C9 C8 C13 120.92(14) ?
C7 C8 C13 120.89(14) ?
C10 C9 C8 122.12(16) ?
C10 C9 H9 118.9 ?
C8 C9 H9 118.9 ?
C9 C10 C11 119.59(16) ?
C9 C10 H10 120.2 ?
C11 C10 H10 120.2 ?
C10 C11 C12 119.78(16) ?
C10 C11 H11 120.1 ?
C12 C11 H11 120.1 ?
C11 C12 C7 120.81(15) ?
C11 C12 H12 119.6 ?
C7 C12 H12 119.6 ?
C8 C13 H13A 109.5 ?
C8 C13 H13B 109.5 ?
H13A C13 H13B 109.5 ?
C8 C13 H13C 109.5 ?
H13A C13 H13C 109.5 ?
H13B C13 H13C 109.5 ?
C19 C14 C15 119.39(13) ?
C19 C14 N2 120.87(13) ?
C15 C14 N2 119.72(13) ?
C16 C15 C14 118.35(14) ?
C16 C15 C20 120.82(14) ?
C14 C15 C20 120.83(13) ?
C17 C16 C15 121.98(15) ?
C17 C16 H16 119.0 ?
C15 C16 H16 119.0 ?
C18 C17 C16 119.09(14) ?
C18 C17 H17 120.5 ?
C16 C17 H17 120.5 ?
C17 C18 C19 120.30(15) ?
C17 C18 H18 119.9 ?
C19 C18 H18 119.8 ?
C18 C19 C14 120.86(15) ?
C18 C19 H19 119.6 ?
C14 C19 H19 119.6 ?
C15 C20 H20A 109.5 ?
C15 C20 H20B 109.5 ?
H20A C20 H20B 109.5 ?
C15 C20 H20C 109.5 ?
H20A C20 H20C 109.5 ?
H20B C20 H20C 109.5 ?

loop_
_geom_bond_atom_site_label_1
_geom_bond_atom_site_label_2
_geom_bond_distance
_geom_bond_publ_flag
B1 N1 1.4177(19) y
B1 N2 1.418(2) y
B1 C1 1.560(2) y
N1 C7 1.4090(17) y
N1 H1 0.8600 ?
N2 C14 1.4059(17) y
N2 H2 0.8600 ?
C1 C2 1.3867(19) ?
C1 C6 1.3942(19) ?
C2 C3 1.376(2) ?
C2 H2A 0.9300 ?
C3 C4 1.373(2) ?
C3 H3 0.9300 ?
C4 C5 1.368(2) ?
C4 H4 0.9300 ?
C5 C6 1.372(2) ?
C5 H5 0.9300 ?
C6 H6 0.9300 ?
C7 C12 1.383(2) ?
C7 C8 1.3996(19) ?
C8 C9 1.380(2) ?
C8 C13 1.490(2) ?
C9 C10 1.369(2) ?
C9 H9 0.9300 ?
C10 C11 1.371(2) ?
C10 H10 0.9300 ?
C11 C12 1.380(2) ?
C11 H11 0.9300 ?
C12 H12 0.9300 ?
C13 H13A 0.9600 ?
C13 H13B 0.9600 ?
C13 H13C 0.9600 ?
C14 C19 1.3811(19) ?
C14 C15 1.3877(19) ?
C15 C16 1.385(2) ?
C15 C20 1.493(2) ?
C16 C17 1.371(2) ?
C16 H16 0.9300 ?
C17 C18 1.364(2) ?
C17 H17 0.9300 ?
C18 C19 1.374(2) ?
C18 H18 0.9300 ?
C19 H19 0.9300 ?
C20 H20A 0.9600 ?
C20 H20B 0.9600 ?
C20 H20C 0.9600 ?

loop_
_cod_related_entry_id
_cod_related_entry_database
_cod_related_entry_code
1 ChemSpider 21128182
